data_4113296
loop_
_publ_author_name
'Ryo Sekiya'
'Shin-ichi Nishikiori'
'Katsuyuki Ogura'

_publ_contact_author_address
;
Department of Basic Science,
Graduate School of Arts and Sciences,
The University of Tokyo,
Komaba3-8-1, Meguro, Tokyo 153-8902, Japan
;
_publ_contact_author_email csekiya@mail.ecc.u-tokyo.ac.jp
_publ_contact_author_fax +81-3-5454-6569
_publ_contact_author_name 'Sekiya, Ryo'
_publ_contact_author_phone +81-3-5454-6569
_publ_section_title
;
 Crystalline Inclusion Compounds Constructed through Self-Assembly of
 Isonicotinic Acid and Thiocyanato Coordination Bridges
;
_journal_name_full 'Journal of the American Chemical Society'
_journal_page_first 16587
_journal_page_last 16600
_journal_paper_doi 10.1021/ja0463280
_journal_volume 126
_journal_year 2004
_chemical_formula_moiety 'C40 H30 N10 Ni2 O8 S4'
_chemical_formula_sum 'C40 H30 N10 Ni2 O8 S4'
_chemical_formula_weight 1024.4
_chemical_name_systematic
;
catena-bis(N-isonicotinic acid)nickel(II)
-bis(/m-thiocyanato-N,N',S,S')(azobenzene)1/2
;
_space_group_IT_number 2
_symmetry_cell_setting triclinic
_symmetry_space_group_name_Hall '-P 1'
_symmetry_space_group_name_H-M 'P -1'
_atom_sites_solution_hydrogens geom
_atom_sites_solution_primary direct
_atom_sites_solution_secondary difmap
_audit_creation_date 'Apr 19 12:58:11 2002'
_audit_creation_method WinGX
_cell_angle_alpha 105.706(5)
_cell_angle_beta 64.698(6)
_cell_angle_gamma 76.696(5)
_cell_formula_units_Z 2
_cell_length_a 14.5177(12)
_cell_length_b 11.1164(8)
_cell_length_c 17.0360(14)
_cell_measurement_temperature 293(2)
_cell_measurement_theta_max 29.91
_cell_measurement_theta_min 1.46
_cell_volume 2195.8(4)
_computing_cell_refinement RAPID-AUTO
_computing_data_collection RAPID-AUTO
_computing_structure_refinement 'SHELXL-97 (Sheldrick, 1997)'
_computing_structure_solution 'SHELXS-97 (Sheldrick, 1997)'
_diffrn_ambient_temperature 293(2)
_diffrn_measurement_device_type 'Rigaku RAXIS-RAPID'
_diffrn_measurement_method \w
_diffrn_radiation_monochromator graphite
_diffrn_radiation_type MoK\a
_diffrn_radiation_wavelength 0.71069
_diffrn_reflns_av_R_equivalents 0.0421
_diffrn_reflns_av_sigmaI/netI 0.0666
_diffrn_reflns_limit_h_max 20
_diffrn_reflns_limit_h_min -19
_diffrn_reflns_limit_k_max 15
_diffrn_reflns_limit_k_min 0
_diffrn_reflns_limit_l_max 22
_diffrn_reflns_limit_l_min -23
_diffrn_reflns_number 11842
_diffrn_reflns_theta_max 29.91
_diffrn_reflns_theta_min 1.46
_exptl_absorpt_coefficient_mu 1.111
_exptl_absorpt_correction_T_max 0.8314
_exptl_absorpt_correction_T_min 0.7209
_exptl_absorpt_correction_type numerical
_exptl_crystal_colour brown
_exptl_crystal_density_diffrn 1.549
_exptl_crystal_description block
_exptl_crystal_F_000 1048
_exptl_crystal_size_max 0.30
_exptl_crystal_size_mid 0.20
_exptl_crystal_size_min 0.10
_refine_diff_density_max 0.534
_refine_diff_density_min -0.697
_refine_diff_density_rms 0.12
_refine_ls_extinction_method none
_refine_ls_goodness_of_fit_obs 1.101
_refine_ls_hydrogen_treatment mixed
_refine_ls_matrix_type full
_refine_ls_number_parameters 705
_refine_ls_number_reflns 11842
_refine_ls_number_restraints 183
_refine_ls_restrained_S_all 1.094
_refine_ls_R_factor_all 0.137
_refine_ls_R_factor_obs 0.0739
_refine_ls_shift/esd_max 0.324
_refine_ls_shift/esd_mean 0.031
_refine_ls_structure_factor_coef Fsqd
_refine_ls_weighting_details 'calc w=1/[\s^2^(Fo^2^)+(0.0598P)^2^+3.4632P] where P=(Fo^2^+2Fc^2^)/3'
_refine_ls_weighting_scheme calc
_refine_ls_wR_factor_all 0.178
_refine_ls_wR_factor_obs 0.1524
_reflns_number_observed 6853
_reflns_number_total 11842
_reflns_observed_criterion >2sigma(I)
_cod_data_source_file ja0463280si20040622_120525.cif
_cod_data_source_block azobenzeneinclude
_cod_original_cell_volume 2195.8(3)
_cod_database_code 4113296

loop_
_symmetry_equiv_pos_as_xyz
'x, y, z'
'-x, -y, -z'

loop_
_atom_site_aniso_label
_atom_site_aniso_U_11
_atom_site_aniso_U_22
_atom_site_aniso_U_33
_atom_site_aniso_U_23
_atom_site_aniso_U_13
_atom_site_aniso_U_12
N111 0.080(9) 0.086(9) 0.044(5) 0.025(5) -0.035(6) -0.033(7)
N112 0.093(10) 0.086(9) 0.043(5) 0.023(5) -0.038(6) -0.025(7)
C110 0.078(7) 0.119(9) 0.087(10) 0.083(7) -0.054(7) -0.050(6)
C111 0.101(11) 0.119(9) 0.084(8) 0.077(7) -0.067(9) -0.091(9)
C112 0.108(9) 0.073(10) 0.059(7) 0.030(6) -0.054(6) -0.063(7)
C113 0.071(8) 0.059(11) 0.035(7) 0.014(6) -0.023(7) -0.030(6)
C114 0.044(9) 0.058(13) 0.036(6) 0.025(6) -0.016(7) -0.015(7)
C115 0.061(9) 0.077(11) 0.061(6) 0.040(6) -0.029(6) -0.016(7)
C120 0.101(10) 0.051(12) 0.050(7) 0.024(7) -0.045(8) -0.038(9)
C121 0.105(8) 0.090(11) 0.047(8) 0.030(9) -0.048(7) -0.059(7)
C122 0.122(11) 0.109(9) 0.061(6) 0.046(6) -0.072(6) -0.083(9)
C123 0.111(13) 0.111(12) 0.065(9) 0.064(9) -0.060(10) -0.090(12)
C124 0.143(10) 0.103(10) 0.072(12) 0.044(12) -0.080(9) -0.047(9)
C125 0.116(9) 0.070(11) 0.068(7) 0.027(7) -0.068(6) -0.024(9)
N121 0.055(8) 0.076(10) 0.041(7) 0.024(7) -0.020(6) -0.017(7)
N122 0.070(9) 0.084(11) 0.050(8) 0.025(8) -0.038(8) -0.019(8)
C130 0.089(9) 0.121(12) 0.094(13) 0.080(10) -0.068(9) -0.060(8)
C131 0.098(13) 0.125(10) 0.069(8) 0.080(7) -0.067(9) -0.099(9)
C132 0.089(9) 0.074(12) 0.059(8) 0.029(8) -0.042(8) -0.060(7)
C133 0.062(10) 0.066(16) 0.050(11) 0.020(9) -0.032(10) -0.016(8)
C134 0.049(13) 0.054(15) 0.049(8) 0.021(7) -0.026(9) -0.016(9)
C135 0.059(10) 0.083(13) 0.072(8) 0.046(8) -0.034(7) -0.013(8)
C140 0.102(13) 0.057(15) 0.061(8) 0.025(9) -0.055(9) -0.018(11)
C141 0.087(9) 0.115(16) 0.046(10) 0.029(11) -0.047(9) -0.050(9)
C142 0.101(10) 0.113(11) 0.068(9) 0.038(10) -0.057(8) -0.075(10)
C143 0.111(18) 0.113(13) 0.068(10) 0.049(11) -0.070(11) -0.080(15)
C144 0.129(11) 0.097(14) 0.075(15) 0.054(14) -0.075(11) -0.046(10)
C145 0.116(11) 0.071(12) 0.069(8) 0.030(8) -0.066(7) -0.010(9)
C1 0.032(2) 0.033(2) 0.036(2) 0.0146(19) -0.0220(19) -0.0129(18)
C2 0.032(2) 0.033(2) 0.032(2) 0.0123(19) -0.0173(19) -0.0098(18)
C3 0.030(2) 0.033(2) 0.036(2) 0.0125(19) -0.0196(19) -0.0121(18)
C4 0.029(2) 0.035(2) 0.034(2) 0.0139(19) -0.0202(19) -0.0115(18)
C11 0.050(3) 0.043(3) 0.046(3) 0.013(2) -0.031(3) -0.010(2)
C12 0.060(3) 0.041(3) 0.044(3) 0.010(2) -0.032(3) -0.010(2)
C13 0.052(3) 0.047(3) 0.041(3) 0.022(2) -0.029(2) -0.023(2)
C14 0.042(3) 0.054(3) 0.043(3) 0.016(2) -0.026(2) -0.018(2)
C15 0.037(3) 0.042(3) 0.038(3) 0.008(2) -0.019(2) -0.005(2)
C16 0.060(4) 0.054(3) 0.045(3) 0.019(3) -0.034(3) -0.022(3)
C21 0.040(3) 0.041(3) 0.042(3) 0.012(2) -0.024(2) -0.008(2)
C22 0.040(3) 0.054(3) 0.041(3) 0.017(2) -0.026(2) -0.011(2)
C23 0.049(3) 0.043(3) 0.042(3) 0.014(2) -0.030(2) -0.017(2)
C24 0.047(3) 0.046(3) 0.042(3) 0.004(2) -0.023(2) -0.003(2)
C25 0.039(3) 0.048(3) 0.045(3) 0.011(2) -0.026(2) -0.009(2)
C26 0.051(3) 0.058(3) 0.040(3) 0.014(3) -0.027(3) -0.017(3)
C31 0.036(3) 0.052(3) 0.048(3) 0.018(2) -0.026(2) -0.009(2)
C32 0.042(3) 0.050(3) 0.042(3) 0.017(2) -0.021(2) -0.014(2)
C33 0.053(3) 0.041(3) 0.037(2) 0.014(2) -0.028(2) -0.014(2)
C34 0.051(3) 0.055(3) 0.046(3) 0.017(3) -0.034(3) -0.006(3)
C35 0.050(3) 0.047(3) 0.045(3) 0.011(2) -0.029(3) -0.002(2)
C36 0.054(3) 0.054(3) 0.041(3) 0.018(2) -0.030(3) -0.017(3)
C41 0.038(3) 0.043(3) 0.041(3) 0.011(2) -0.024(2) -0.002(2)
C42 0.042(3) 0.054(3) 0.040(3) 0.018(2) -0.024(2) -0.008(2)
C43 0.047(3) 0.043(3) 0.036(2) 0.017(2) -0.025(2) -0.015(2)
C44 0.040(3) 0.059(3) 0.037(3) 0.017(2) -0.018(2) -0.011(2)
C45 0.038(3) 0.052(3) 0.045(3) 0.020(2) -0.024(2) -0.010(2)
C46 0.059(4) 0.051(3) 0.039(3) 0.016(2) -0.028(3) -0.016(3)
N1 0.041(2) 0.033(2) 0.047(2) 0.0203(18) -0.0278(19) -0.0128(17)
N2 0.042(2) 0.031(2) 0.045(2) 0.0137(18) -0.0261(19) -0.0130(17)
N3 0.035(2) 0.031(2) 0.046(2) 0.0166(17) -0.0223(18) -0.0103(16)
N4 0.037(2) 0.029(2) 0.044(2) 0.0148(17) -0.0241(18) -0.0112(17)
N11 0.038(2) 0.037(2) 0.038(2) 0.0167(17) -0.0231(18) -0.0141(17)
N21 0.043(2) 0.034(2) 0.039(2) 0.0136(17) -0.0238(19) -0.0115(18)
N31 0.041(2) 0.036(2) 0.041(2) 0.0150(18) -0.0254(19) -0.0093(18)
N41 0.042(2) 0.037(2) 0.038(2) 0.0125(17) -0.0252(18) -0.0099(18)
O11 0.086(3) 0.072(3) 0.052(2) 0.001(2) -0.047(2) 0.000(3)
O12 0.062(3) 0.088(3) 0.052(2) 0.016(2) -0.039(2) -0.019(2)
O21 0.058(3) 0.082(3) 0.053(2) 0.015(2) -0.039(2) -0.014(2)
O22 0.067(3) 0.089(3) 0.048(2) 0.001(2) -0.038(2) 0.000(2)
O31 0.063(3) 0.084(3) 0.042(2) 0.014(2) -0.031(2) -0.017(2)
O32 0.071(3) 0.090(3) 0.056(2) 0.013(2) -0.047(2) -0.006(2)
O41 0.071(3) 0.080(3) 0.050(2) 0.011(2) -0.042(2) 0.002(2)
O42 0.058(3) 0.082(3) 0.0373(19) 0.009(2) -0.0280(19) -0.008(2)
S1 0.0385(7) 0.0287(6) 0.0637(8) 0.0209(6) -0.0311(6) -0.0112(5)
S2 0.0391(7) 0.0290(6) 0.0532(7) 0.0170(5) -0.0201(6) -0.0077(5)
S3 0.0408(7) 0.0310(6) 0.0780(9) 0.0275(6) -0.0357(7) -0.0132(5)
S4 0.0355(6) 0.0283(6) 0.0504(7) 0.0160(5) -0.0195(5) -0.0066(5)
Ni1 0.0365(3) 0.0258(3) 0.0368(3) 0.0137(2) -0.0225(2) -0.0092(2)
Ni2 0.0357(3) 0.0261(3) 0.0372(3) 0.0133(2) -0.0231(2) -0.0096(2)

loop_
_atom_site_label
_atom_site_type_symbol
_atom_site_fract_x
_atom_site_fract_y
_atom_site_fract_z
_atom_site_U_iso_or_equiv
_atom_site_thermal_displace_type
_atom_site_occupancy
_atom_site_symmetry_multiplicity
_atom_site_calc_flag
_atom_site_refinement_flags
_atom_site_disorder_assembly
_atom_site_disorder_group
N111 N 0.2503(10) 0.3635(13) 0.5282(7) 0.069(4) Uani 0.566(14) 1 d PDU A 1
N112 N 0.3126(10) 0.2768(13) 0.4465(7) 0.076(4) Uani 0.566(14) 1 d PDU A 1
C110 C 0.434(2) 0.319(3) 0.6277(17) 0.078(5) Uani 0.566(14) 1 d PDU A 1
H110 H 0.5046 0.265 0.611 0.093 Uiso 0.566(14) 1 calc PR A 1
C111 C 0.363(2) 0.420(3) 0.7167(16) 0.075(5) Uani 0.566(14) 1 d PDU A 1
H111 H 0.387 0.4361 0.7599 0.09 Uiso 0.566(14) 1 calc PR A 1
C112 C 0.258(2) 0.500(3) 0.7449(13) 0.070(5) Uani 0.566(14) 1 d PDU A 1
H112 H 0.2114 0.5701 0.8061 0.084 Uiso 0.566(14) 1 calc PR A 1
C113 C 0.2223(16) 0.476(2) 0.6808(11) 0.058(4) Uani 0.566(14) 1 d PDU A 1
H113 H 0.1502 0.5266 0.6993 0.069 Uiso 0.566(14) 1 calc PR A 1
C114 C 0.2951(14) 0.375(2) 0.5892(10) 0.047(4) Uani 0.566(14) 1 d PDU A 1
C115 C 0.4010(16) 0.295(2) 0.5610(13) 0.067(4) Uani 0.566(14) 1 d PDU A 1
H115 H 0.4494 0.2271 0.4993 0.08 Uiso 0.566(14) 1 calc PR A 1
C120 C 0.2654(15) 0.266(2) 0.3878(11) 0.063(4) Uani 0.566(14) 1 d PDU A 1
C121 C 0.3362(16) 0.182(2) 0.2925(11) 0.073(4) Uani 0.566(14) 1 d PDU A 1
H121 H 0.4106 0.1347 0.2693 0.087 Uiso 0.566(14) 1 calc PR A 1
C122 C 0.2980(18) 0.169(3) 0.2309(11) 0.077(5) Uani 0.566(14) 1 d PDU A 1
H122 H 0.3473 0.1109 0.1664 0.092 Uiso 0.566(14) 1 calc PR A 1
C123 C 0.1899(19) 0.237(3) 0.2616(13) 0.074(5) Uani 0.566(14) 1 d PDU A 1
H123 H 0.1652 0.2275 0.2189 0.088 Uiso 0.566(14) 1 calc PR A 1
C124 C 0.1168(19) 0.323(4) 0.3585(15) 0.094(6) Uani 0.566(14) 1 d PDU A 1
H124 H 0.043 0.3729 0.3805 0.113 Uiso 0.566(14) 1 calc PR A 1
C125 C 0.1530(16) 0.335(3) 0.4222(13) 0.080(5) Uani 0.566(14) 1 d PDU A 1
H125 H 0.1031 0.3882 0.4873 0.096 Uiso 0.566(14) 1 calc PR A 1
N121 N 0.3220(10) 0.2880(16) 0.4851(9) 0.061(4) Uani 0.434(14) 1 d PDU A 2
N122 N 0.2326(11) 0.3438(17) 0.4948(10) 0.068(4) Uani 0.434(14) 1 d PDU A 2
C130 C 0.429(3) 0.308(4) 0.647(2) 0.080(7) Uani 0.434(14) 1 d PDU A 2
H130 H 0.4929 0.2635 0.6464 0.096 Uiso 0.434(14) 1 calc PR A 2
C131 C 0.342(3) 0.412(4) 0.7295(19) 0.067(5) Uani 0.434(14) 1 d PDU A 2
H131 H 0.346 0.4393 0.7841 0.08 Uiso 0.434(14) 1 calc PR A 2
C132 C 0.247(3) 0.478(4) 0.7327(16) 0.067(5) Uani 0.434(14) 1 d PDU A 2
H132 H 0.1873 0.5497 0.7893 0.08 Uiso 0.434(14) 1 calc PR A 2
C133 C 0.241(2) 0.438(3) 0.6510(16) 0.061(5) Uani 0.434(14) 1 d PDU A 2
H133 H 0.1771 0.4828 0.6524 0.073 Uiso 0.434(14) 1 calc PR A 2
C134 C 0.329(2) 0.333(3) 0.5686(15) 0.052(5) Uani 0.434(14) 1 d PDU A 2
C135 C 0.425(2) 0.265(3) 0.565(2) 0.071(5) Uani 0.434(14) 1 d PDU A 2
H135 H 0.4854 0.1942 0.5082 0.085 Uiso 0.434(14) 1 calc PR A 2
C140 C 0.231(2) 0.298(4) 0.4085(14) 0.072(6) Uani 0.434(14) 1 d PDU A 2
C141 C 0.325(2) 0.205(4) 0.3234(16) 0.076(6) Uani 0.434(14) 1 d PDU A 2
H141 H 0.3909 0.1678 0.3206 0.091 Uiso 0.434(14) 1 calc PR A 2
C142 C 0.320(2) 0.169(4) 0.2430(15) 0.081(6) Uani 0.434(14) 1 d PDU A 2
H142 H 0.3831 0.1042 0.1858 0.097 Uiso 0.434(14) 1 calc PR A 2
C143 C 0.226(3) 0.224(4) 0.2419(18) 0.078(8) Uani 0.434(14) 1 d PDU A 2
H143 H 0.2266 0.2019 0.185 0.093 Uiso 0.434(14) 1 calc PR A 2
C144 C 0.130(2) 0.313(5) 0.329(2) 0.086(6) Uani 0.434(14) 1 d PDU A 2
H144 H 0.0635 0.3453 0.3315 0.104 Uiso 0.434(14) 1 calc PR A 2
C145 C 0.131(2) 0.355(4) 0.4125(17) 0.084(6) Uani 0.434(14) 1 d PDU A 2
H145 H 0.068 0.4198 0.4699 0.1 Uiso 0.434(14) 1 calc PR A 2
C1 C 0.3693(4) 0.0687(4) -0.0193(3) 0.0320(9) Uani 1 1 d . . .
C2 C 0.1068(4) 0.1806(5) 0.0864(3) 0.0332(9) Uani 1 1 d . . .
C3 C 0.1164(4) 0.6590(4) 0.0422(3) 0.0326(9) Uani 1 1 d . . .
C4 C 0.3750(4) 0.5513(4) -0.0615(3) 0.0317(9) Uani 1 1 d . . .
C11 C 0.3238(5) 0.1586(5) 0.8089(4) 0.0472(12) Uani 1 1 d . . .
H11 H 0.3868 0.1193 0.8102 0.057 Uiso 1 1 calc R . .
C12 C 0.3217(5) 0.0998(5) 0.7286(4) 0.0502(13) Uani 1 1 d . . .
H12 H 0.3817 0.0223 0.677 0.06 Uiso 1 1 calc R . .
C13 C 0.2292(4) 0.1569(5) 0.7249(3) 0.0428(11) Uani 1 1 d . . .
C14 C 0.1433(4) 0.2725(5) 0.8026(4) 0.0458(12) Uani 1 1 d . . .
H14 H 0.0805 0.3147 0.802 0.055 Uiso 1 1 calc R . .
C15 C 0.1515(4) 0.3249(5) 0.8813(3) 0.0439(12) Uani 1 1 d . . .
H15 H 0.0924 0.4026 0.9336 0.053 Uiso 1 1 calc R . .
C16 C 0.2195(5) 0.1003(6) 0.6405(4) 0.0509(13) Uani 1 1 d . . .
C21 C 0.3405(4) 0.4116(5) 0.1361(3) 0.0426(11) Uani 1 1 d . . .
H21 H 0.4033 0.3434 0.0799 0.051 Uiso 1 1 calc R . .
C22 C 0.3486(4) 0.4605(5) 0.2155(3) 0.0453(12) Uani 1 1 d . . .
H22 H 0.4153 0.4267 0.2128 0.054 Uiso 1 1 calc R . .
C23 C 0.2552(4) 0.5607(5) 0.2991(3) 0.0434(11) Uani 1 1 d . . .
C24 C 0.1579(5) 0.6104(5) 0.2999(4) 0.0518(14) Uani 1 1 d . . .
H24 H 0.0942 0.6789 0.355 0.062 Uiso 1 1 calc R . .
C25 C 0.1579(4) 0.5561(5) 0.2172(4) 0.0464(12) Uani 1 1 d . . .
H25 H 0.0926 0.5897 0.2179 0.056 Uiso 1 1 calc R . .
C26 C 0.2596(5) 0.6123(6) 0.3878(4) 0.0506(13) Uani 1 1 d . . .
C31 C 0.3562(4) 0.7609(5) 0.7941(4) 0.0459(12) Uani 1 1 d . . .
H31 H 0.4195 0.7259 0.796 0.055 Uiso 1 1 calc R . .
C32 C 0.3654(4) 0.7245(5) 0.7061(4) 0.0466(12) Uani 1 1 d . . .
H32 H 0.4327 0.6653 0.6502 0.056 Uiso 1 1 calc R . .
C33 C 0.2709(4) 0.7791(5) 0.7037(3) 0.0432(11) Uani 1 1 d . . .
C34 C 0.1746(5) 0.8704(6) 0.7879(4) 0.0513(14) Uani 1 1 d . . .
H34 H 0.1111 0.9113 0.7878 0.062 Uiso 1 1 calc R . .
C35 C 0.1732(5) 0.9004(5) 0.8716(4) 0.0514(14) Uani 1 1 d . . .
H35 H 0.1078 0.9635 0.9279 0.062 Uiso 1 1 calc R . .
C36 C 0.2698(5) 0.7357(6) 0.6131(4) 0.0488(13) Uani 1 1 d . . .
C41 C 0.3017(4) -0.1750(5) 0.1574(3) 0.0439(12) Uani 1 1 d . . .
H41 H 0.3676 -0.2368 0.101 0.053 Uiso 1 1 calc R . .
C42 C 0.2970(4) -0.1522(5) 0.2428(3) 0.0471(12) Uani 1 1 d . . .
H42 H 0.3582 -0.199 0.2437 0.057 Uiso 1 1 calc R . .
C43 C 0.2000(4) -0.0586(5) 0.3274(3) 0.0411(11) Uani 1 1 d . . .
C44 C 0.1087(4) 0.0017(6) 0.3234(4) 0.0486(13) Uani 1 1 d . . .
H44 H 0.041 0.0608 0.379 0.058 Uiso 1 1 calc R . .
C45 C 0.1204(4) -0.0282(5) 0.2345(4) 0.0461(12) Uani 1 1 d . . .
H45 H 0.0588 0.0122 0.2318 0.055 Uiso 1 1 calc R . .
C46 C 0.1981(5) -0.0228(6) 0.4197(4) 0.0505(13) Uani 1 1 d . . .
N1 N 0.3386(3) 0.1786(4) -0.0117(3) 0.0382(9) Uani 1 1 d . . .
N2 N 0.1384(3) 0.0667(4) 0.0698(3) 0.0388(9) Uani 1 1 d . . .
N3 N 0.1480(3) 0.5488(4) 0.0349(3) 0.0368(9) Uani 1 1 d . . .
N4 N 0.3409(3) 0.6666(4) -0.0428(3) 0.0363(9) Uani 1 1 d . . .
N11 N 0.2398(3) 0.2702(4) 0.8865(3) 0.0364(8) Uani 1 1 d . . .
N21 N 0.2472(3) 0.4571(4) 0.1356(3) 0.0392(9) Uani 1 1 d . . .
N31 N 0.2608(3) 0.8440(4) 0.8770(3) 0.0396(9) Uani 1 1 d . . .
N41 N 0.2156(3) -0.1121(4) 0.1522(3) 0.0391(9) Uani 1 1 d . . .
O11 O 0.3051(4) -0.0018(5) 0.5671(3) 0.0782(14) Uani 1 1 d . . .
H211 H 0.2922 -0.0256 0.5243 0.117 Uiso 1 1 calc R . .
O12 O 0.1320(4) 0.1540(5) 0.6441(3) 0.0693(12) Uani 1 1 d . . .
O21 O 0.3504(3) 0.5626(5) 0.3824(3) 0.0666(12) Uani 1 1 d . . .
O22 O 0.1710(4) 0.7013(5) 0.4624(3) 0.0775(14) Uani 1 1 d . . .
H222 H 0.1818 0.7229 0.5067 0.116 Uiso 1 1 calc R . .
O31 O 0.3597(3) 0.6474(5) 0.5384(3) 0.0679(12) Uani 1 1 d . . .
H231 H 0.3511 0.6306 0.4926 0.102 Uiso 1 1 calc R . .
O32 O 0.1811(4) 0.7859(5) 0.6166(3) 0.0768(14) Uani 1 1 d . . .
O41 O 0.2861(4) -0.0817(5) 0.4160(3) 0.0736(14) Uani 1 1 d . . .
O42 O 0.1102(3) 0.0667(4) 0.4942(3) 0.0659(12) Uani 1 1 d . . .
H242 H 0.1183 0.0784 0.5401 0.099 Uiso 1 1 calc R . .
S1 S 0.41139(10) -0.08875(12) -0.02931(10) 0.0419(3) Uani 1 1 d . . .
S2 S 0.06349(11) 0.34364(12) 0.11085(9) 0.0434(3) Uani 1 1 d . . .
S3 S 0.06972(11) 0.81616(12) 0.05471(11) 0.0471(3) Uani 1 1 d . . .
S4 S 0.42132(10) 0.38753(12) -0.08829(9) 0.0407(3) Uani 1 1 d . . .
Ni1 Ni 0.24344(5) 0.36360(6) 0.01100(4) 0.03213(14) Uani 1 1 d . . .
Ni2 Ni 0.23960(5) -0.13369(6) 0.01418(4) 0.03186(14) Uani 1 1 d . . .

loop_
_atom_type_symbol
_atom_type_description
_atom_type_scat_dispersion_real
_atom_type_scat_dispersion_imag
_atom_type_scat_source
C C 0.0033 0.0016 'International Tables Vol C Tables 4.2.6.8 and 6.1.1.4'
H H 0 0 'International Tables Vol C Tables 4.2.6.8 and 6.1.1.4'
N N 0.0061 0.0033 'International Tables Vol C Tables 4.2.6.8 and 6.1.1.4'
O O 0.0106 0.006 'International Tables Vol C Tables 4.2.6.8 and 6.1.1.4'
S S 0.1246 0.1234 'International Tables Vol C Tables 4.2.6.8 and 6.1.1.4'
Ni Ni 0.3393 1.1124 'International Tables Vol C Tables 4.2.6.8 and 6.1.1.4'

loop_
_geom_angle_atom_site_label_1
_geom_angle_atom_site_label_2
_geom_angle_atom_site_label_3
_geom_angle
_geom_angle_site_symmetry_1
_geom_angle_site_symmetry_3
N112 N111 C114 115.9(12) . .
N111 N112 C120 114.8(13) . .
C111 C110 C115 120.1(14) . .
C110 C111 C112 122.0(14) . .
C111 C112 C113 119.0(13) . .
C114 C113 C112 119.2(12) . .
C113 C114 C115 121.5(11) . .
C113 C114 N111 114.0(12) . .
C115 C114 N111 124.4(12) . .
C114 C115 C110 118.2(12) . .
C121 C120 C125 119.3(11) . .
C121 C120 N112 116.8(14) . .
C125 C120 N112 123.9(13) . .
C120 C121 C122 120.4(13) . .
C123 C122 C121 121.7(13) . .
C122 C123 C124 118.5(13) . .
C125 C124 C123 120.6(14) . .
C124 C125 C120 119.3(13) . .
N122 N121 C134 116.1(14) . .
N121 N122 C140 113.8(15) . .
C131 C130 C135 120.8(16) . .
C130 C131 C132 120.6(15) . .
C131 C132 C133 119.7(15) . .
C134 C133 C132 119.4(14) . .
C133 C134 C135 121.3(13) . .
C133 C134 N121 119.7(15) . .
C135 C134 N121 119.0(16) . .
C134 C135 C130 118.2(15) . .
C141 C140 C145 120.5(13) . .
C141 C140 N122 121.4(16) . .
C145 C140 N122 118.1(16) . .
C142 C141 C140 119.0(15) . .
C141 C142 C143 123.2(17) . .
C142 C143 C144 117.4(15) . .
C145 C144 C143 121.4(16) . .
C144 C145 C140 118.3(16) . .
N1 C1 S1 179.1(4) . .
N2 C2 S2 178.8(4) . .
N3 C3 S3 178.9(5) . .
N4 C4 S4 178.8(4) . .
N11 C11 C12 123.7(5) . .
C11 C12 C13 119.2(5) . .
C14 C13 C12 118.1(4) . .
C14 C13 C16 118.9(5) . .
C12 C13 C16 123.0(5) . .
C13 C14 C15 119.2(5) . .
N11 C15 C14 123.5(4) . .
O12 C16 O11 124.3(5) . .
O12 C16 C13 119.2(5) . .
O11 C16 C13 116.5(5) . .
N21 C21 C22 123.5(5) . .
C21 C22 C23 118.2(5) . .
C22 C23 C24 119.2(4) . .
C22 C23 C26 119.7(5) . .
C24 C23 C26 121.0(5) . .
C25 C24 C23 118.4(5) . .
N21 C25 C24 123.4(5) . .
O21 C26 O22 125.3(5) . .
O21 C26 C23 117.9(5) . .
O22 C26 C23 116.8(5) . .
N31 C31 C32 123.5(4) . .
C31 C32 C33 118.0(5) . .
C34 C33 C32 118.7(4) . .
C34 C33 C36 119.4(5) . .
C32 C33 C36 121.9(5) . .
C35 C34 C33 119.2(5) . .
N31 C35 C34 123.5(5) . .
O32 C36 O31 124.9(5) . .
O32 C36 C33 118.5(5) . .
O31 C36 C33 116.6(5) . .
N41 C41 C42 122.8(5) . .
C41 C42 C43 119.3(5) . .
C44 C43 C42 118.4(4) . .
C44 C43 C46 122.1(5) . .
C42 C43 C46 119.5(4) . .
C43 C44 C45 118.3(5) . .
N41 C45 C44 123.5(5) . .
O42 C46 O41 125.0(5) . .
O42 C46 C43 117.5(5) . .
O41 C46 C43 117.4(5) . .
C1 N1 Ni1 163.4(4) . .
C2 N2 Ni2 162.4(4) . .
C3 N3 Ni1 163.9(4) . .
C4 N4 Ni2 163.7(4) . 1_565
C15 N11 C11 116.3(4) . .
C15 N11 Ni1 119.8(3) . 1_556
C11 N11 Ni1 123.8(3) . 1_556
C21 N21 C25 117.2(4) . .
C21 N21 Ni1 119.5(3) . .
C25 N21 Ni1 123.2(3) . .
C35 N31 C31 116.9(4) . .
C35 N31 Ni2 119.8(3) . 1_566
C31 N31 Ni2 122.7(3) . 1_566
C41 N41 C45 117.5(4) . .
C41 N41 Ni2 119.3(3) . .
C45 N41 Ni2 122.9(3) . .
C1 S1 Ni2 102.11(16) . .
C2 S2 Ni1 101.62(17) . .
C3 S3 Ni2 100.95(16) . 1_565
C4 S4 Ni1 101.18(16) . .
N3 Ni1 N1 179.50(16) . .
N3 Ni1 N11 91.05(15) . 1_554
N1 Ni1 N11 89.39(15) . 1_554
N3 Ni1 N21 88.96(15) . .
N1 Ni1 N21 90.60(15) . .
N11 Ni1 N21 179.95(19) 1_554 .
N3 Ni1 S4 92.44(12) . .
N1 Ni1 S4 87.79(12) . .
N11 Ni1 S4 90.74(11) 1_554 .
N21 Ni1 S4 89.21(12) . .
N3 Ni1 S2 86.59(12) . .
N1 Ni1 S2 93.18(12) . .
N11 Ni1 S2 89.29(11) 1_554 .
N21 Ni1 S2 90.76(12) . .
S4 Ni1 S2 179.03(5) . .
N4 Ni2 N2 179.33(16) 1_545 .
N4 Ni2 N41 89.61(15) 1_545 .
N2 Ni2 N41 91.05(15) . .
N4 Ni2 N31 90.46(15) 1_545 1_544
N2 Ni2 N31 88.88(15) . 1_544
N41 Ni2 N31 178.94(17) . 1_544
N4 Ni2 S1 85.96(11) 1_545 .
N2 Ni2 S1 93.94(12) . .
N41 Ni2 S1 90.50(12) . .
N31 Ni2 S1 90.56(12) 1_544 .
N4 Ni2 S3 92.94(11) 1_545 1_545
N2 Ni2 S3 87.15(12) . 1_545
N41 Ni2 S3 90.15(12) . 1_545
N31 Ni2 S3 88.80(12) 1_544 1_545
S1 Ni2 S3 178.72(5) . 1_545

loop_
_geom_bond_atom_site_label_1
_geom_bond_atom_site_label_2
_geom_bond_distance
_geom_bond_site_symmetry_2
N111 N112 1.217(12) .
N111 C114 1.436(12) .
N112 C120 1.431(13) .
C110 C111 1.355(15) .
C110 C115 1.397(14) .
C111 C112 1.366(15) .
C112 C113 1.389(14) .
C113 C114 1.380(13) .
C114 C115 1.376(14) .
C120 C121 1.369(14) .
C120 C125 1.399(16) .
C121 C122 1.371(14) .
C122 C123 1.360(16) .
C123 C124 1.395(16) .
C124 C125 1.383(15) .
N121 N122 1.220(13) .
N121 C134 1.431(14) .
N122 C140 1.431(14) .
C130 C131 1.359(17) .
C130 C135 1.392(16) .
C131 C132 1.372(16) .
C132 C133 1.391(16) .
C133 C134 1.367(16) .
C134 C135 1.387(15) .
C140 C141 1.370(17) .
C140 C145 1.403(16) .
C141 C142 1.358(16) .
C142 C143 1.363(17) .
C143 C144 1.391(18) .
C144 C145 1.379(17) .
C1 N1 1.151(5) .
C1 S1 1.649(5) .
C2 N2 1.150(6) .
C2 S2 1.642(5) .
C3 N3 1.157(5) .
C3 S3 1.639(5) .
C4 N4 1.158(5) .
C4 S4 1.643(5) .
C11 N11 1.346(6) .
C11 C12 1.364(7) .
C12 C13 1.383(7) .
C13 C14 1.374(7) .
C13 C16 1.485(7) .
C14 C15 1.376(6) .
C15 N11 1.338(6) .
C16 O12 1.240(6) .
C16 O11 1.285(7) .
C21 N21 1.337(6) .
C21 C22 1.382(6) .
C22 C23 1.379(7) .
C23 C24 1.385(7) .
C23 C26 1.500(7) .
C24 C25 1.374(7) .
C25 N21 1.341(6) .
C26 O21 1.259(6) .
C26 O22 1.259(6) .
C31 N31 1.341(6) .
C31 C32 1.380(7) .
C32 C33 1.390(7) .
C33 C34 1.374(7) .
C33 C36 1.495(7) .
C34 C35 1.364(7) .
C35 N31 1.335(6) .
C36 O32 1.249(6) .
C36 O31 1.266(6) .
C41 N41 1.337(6) .
C41 C42 1.374(6) .
C42 C43 1.387(7) .
C43 C44 1.380(7) .
C43 C46 1.499(7) .
C44 C45 1.384(7) .
C45 N41 1.337(6) .
C46 O42 1.256(6) .
C46 O41 1.260(6) .
N1 Ni1 2.023(4) .
N2 Ni2 2.044(4) .
N3 Ni1 2.018(4) .
N4 Ni2 2.036(4) 1_565
N11 Ni1 2.123(4) 1_556
N21 Ni1 2.126(4) .
N31 Ni2 2.158(4) 1_566
N41 Ni2 2.159(4) .
S1 Ni2 2.4926(14) .
S2 Ni1 2.5378(15) .
S3 Ni2 2.5011(15) 1_565
S4 Ni1 2.5351(15) .
Ni1 N11 2.123(4) 1_554
Ni2 N4 2.036(4) 1_545
Ni2 N31 2.158(4) 1_544
Ni2 S3 2.5011(15) 1_545

loop_
_geom_hbond_atom_site_label_D
_geom_hbond_atom_site_label_H
_geom_hbond_atom_site_label_A
_geom_hbond_distance_DH
_geom_hbond_distance_HA
_geom_hbond_distance_DA
_geom_hbond_angle_DHA
_geom_hbond_publ_flag
O11 H211 O41 0.8203 1.8286 2.642(7) 170.77 yes
O22 H222 O32 0.8196 1.8076 2.620(7) 170.51 yes
O31 H231 O21 0.8202 1.8306 2.642(6) 169.77 yes
O42 H242 O12 0.8201 1.8596 2.656(7) 163.43 yes
